data_2217385
loop_
_publ_author_name
'Shouwen Jin'
'Ying Sun'

_publ_section_title
;Dichloridobis(7-amino-2,4-dimethyl-1,8-naphthyridine-\k^2^<i>N</i>,<i>N</i>')cobalt(II)
 methanol disolvate
;
_journal_coeditor_code ZL2083
_journal_issue 1
_journal_name_full 'Acta Crystallographica Section E'
_journal_page_first m136
_journal_page_last m137
_journal_paper_doi 10.1107/S160053680706494X
_journal_volume 64
_journal_year 2008
_chemical_formula_iupac '[Co Cl2 (C10 H11 N3)2], 2C H4 O'
_chemical_formula_moiety 'C20 H22 Cl2 Co N6, 2(C H4 O)'
_chemical_formula_sum 'C22 H30 Cl2 Co N6 O2'
_chemical_formula_weight 540.35
_chemical_name_systematic
;
Dichloridobis(7-amino-2,4-dimethyl-1,8-naphthyridine-\k^2^N,N')cobalt(II)
methanol disolvate
;
_space_group_IT_number 2
_symmetry_cell_setting triclinic
_symmetry_space_group_name_Hall '-P 1'
_symmetry_space_group_name_H-M 'P -1'
_atom_sites_solution_hydrogens geom
_atom_sites_solution_primary direct
_atom_sites_solution_secondary difmap
_cell_angle_alpha 79.523(4)
_cell_angle_beta 78.548(4)
_cell_angle_gamma 65.697(4)
_cell_formula_units_Z 2
_cell_length_a 9.694(3)
_cell_length_b 10.651(3)
_cell_length_c 14.154(4)
_cell_measurement_reflns_used 2019
_cell_measurement_temperature 298(2)
_cell_measurement_theta_max 24.645
_cell_measurement_theta_min 2.438
_cell_volume 1297.2(7)
_computing_cell_refinement 'SAINT (Bruker, 1997)'
_computing_data_collection 'SMART (Bruker, 1997)'
_computing_data_reduction 'SAINT (Bruker, 1997)'
_computing_molecular_graphics 'SHELXTL (Sheldrick, 1997b)'
_computing_publication_material 'SHELXTL (Sheldrick, 1997b)'
_computing_structure_refinement 'SHELXL97 (Sheldrick, 1997a)'
_computing_structure_solution 'SHELXS97 (Sheldrick, 1997a)'
_diffrn_ambient_temperature 298(2)
_diffrn_measured_fraction_theta_full 0.986
_diffrn_measured_fraction_theta_max 0.986
_diffrn_measurement_device_type 'Bruker SMART APEX CCD diffractometer'
_diffrn_measurement_method 'phi and omega scans'
_diffrn_radiation_monochromator graphite
_diffrn_radiation_source 'fine-focus sealed tube'
_diffrn_radiation_type MoK\a
_diffrn_radiation_wavelength 0.71073
_diffrn_reflns_av_R_equivalents 0.0213
_diffrn_reflns_av_sigmaI/netI 0.0511
_diffrn_reflns_limit_h_max 11
_diffrn_reflns_limit_h_min -9
_diffrn_reflns_limit_k_max 12
_diffrn_reflns_limit_k_min -12
_diffrn_reflns_limit_l_max 16
_diffrn_reflns_limit_l_min -15
_diffrn_reflns_number 6885
_diffrn_reflns_theta_full 25.01
_diffrn_reflns_theta_max 25.01
_diffrn_reflns_theta_min 2.11
_exptl_absorpt_coefficient_mu 0.897
_exptl_absorpt_correction_T_max 0.8552
_exptl_absorpt_correction_T_min 0.7937
_exptl_absorpt_correction_type multi-scan
_exptl_absorpt_process_details '(SADABS; Sheldrick, 1996)'
_exptl_crystal_colour violet
_exptl_crystal_density_diffrn 1.383
_exptl_crystal_density_method 'not measured'
_exptl_crystal_description block
_exptl_crystal_F_000 562
_exptl_crystal_size_max 0.27
_exptl_crystal_size_mid 0.21
_exptl_crystal_size_min 0.18
_refine_diff_density_max 0.450
_refine_diff_density_min -0.270
_refine_ls_extinction_method none
_refine_ls_goodness_of_fit_ref 1.044
_refine_ls_hydrogen_treatment constr
_refine_ls_matrix_type full
_refine_ls_number_parameters 300
_refine_ls_number_reflns 4521
_refine_ls_number_restraints 0
_refine_ls_restrained_S_all 1.044
_refine_ls_R_factor_all 0.0799
_refine_ls_R_factor_gt 0.0467
_refine_ls_shift/su_max 0.000
_refine_ls_shift/su_mean 0.000
_refine_ls_structure_factor_coef Fsqd
_refine_ls_weighting_details 'calc w=1/[\s^2^(Fo^2^)+(0.0565P)^2^+0.2762P] where P=(Fo^2^+2Fc^2^)/3'
_refine_ls_weighting_scheme calc
_refine_ls_wR_factor_gt 0.1053
_refine_ls_wR_factor_ref 0.1252
_reflns_number_gt 2999
_reflns_number_total 4521
_reflns_threshold_expression >2sigma(I)
_cod_data_source_file zl2083.cif
_cod_data_source_block I
_cod_depositor_comments
;
The following automatic conversions were performed:
'_symmetry_cell_setting' value 'Triclinic' changed to 'triclinic'
according to '/home/saulius/struct/CIF-dictionaries/cif_core.dic'
dictionary named 'cif_core.dic' version 2.4.1 from 2010-06-29.

Automatic conversion script
Id: cif_fix_enum 1527 2010-12-29 10:47:43Z saulius 

The following automatic conversions were performed:

'_symmetry_cell_setting' value 'Triclinic' changed to 'triclinic'
according to /home/saulius/struct/CIF-dictionaries/cif_core.dic
dictionary named 'cif_core.dic' version 2.4.1 from 2010-06-29.

Automatic conversion script
Id: cif_fix_values 1715 2011-07-08 13:25:40Z adriana 
;
_cod_original_cell_volume 1297.2(6)
_cod_original_sg_symbol_H-M P-1
_cod_database_code 2217385
_cod_database_fobs_code 2217385

loop_
_symmetry_equiv_pos_as_xyz
'x, y, z'
'-x, -y, -z'

loop_
_atom_site_type_symbol
_atom_site_label
_atom_site_fract_x
_atom_site_fract_y
_atom_site_fract_z
_atom_site_U_iso_or_equiv
_atom_site_adp_type
_atom_site_calc_flag
_atom_site_refinement_flags
_atom_site_occupancy
Co Co1 0.96112(6) 0.72223(5) 0.23994(3) 0.04516(18) Uani d . 1
Cl Cl1 0.94391(12) 0.51632(9) 0.20816(7) 0.0583(3) Uani d . 1
Cl Cl2 1.22929(11) 0.63991(12) 0.21805(8) 0.0690(3) Uani d . 1
N N1 0.9345(3) 0.9511(3) 0.2182(2) 0.0448(7) Uani d . 1
N N2 0.8771(3) 0.8510(3) 0.1144(2) 0.0426(7) Uani d . 1
N N3 0.8215(4) 0.7345(3) 0.0155(2) 0.0671(10) Uani d . 1
H H3A 0.8541 0.6596 0.0544 0.080 Uiso calc R 1
H H3B 0.7872 0.7340 -0.0359 0.080 Uiso calc R 1
N N4 0.7015(3) 0.7946(3) 0.3218(2) 0.0460(7) Uani d . 1
N N5 0.9139(3) 0.7129(3) 0.3919(2) 0.0437(7) Uani d . 1
N N6 1.1406(4) 0.6339(4) 0.4536(2) 0.0703(10) Uani d . 1
H H6A 1.1885 0.6285 0.3955 0.084 Uiso calc R 1
H H6B 1.1906 0.6110 0.5021 0.084 Uiso calc R 1
O O1 0.7241(4) 0.7211(4) 0.8345(2) 0.0855(10) Uani d . 1
H H1 0.7914 0.6478 0.8186 0.089(18) Uiso calc R 1
O O2 0.2964(4) 0.5474(4) 0.6250(2) 0.0891(11) Uani d . 1
H H2 0.2413 0.5261 0.6713 0.12(2) Uiso calc R 1
C C1 0.8775(4) 0.9703(4) 0.1350(3) 0.0425(9) Uani d . 1
C C2 0.8242(4) 0.8508(4) 0.0350(3) 0.0481(9) Uani d . 1
C C3 0.7689(4) 0.9765(4) -0.0293(3) 0.0545(10) Uani d . 1
H H3 0.7321 0.9762 -0.0851 0.065 Uiso calc R 1
C C4 0.7702(4) 1.0942(4) -0.0091(3) 0.0544(10) Uani d . 1
H H4 0.7348 1.1748 -0.0513 0.065 Uiso calc R 1
C C5 0.8252(4) 1.0972(4) 0.0763(3) 0.0463(9) Uani d . 1
C C6 0.8331(4) 1.2114(4) 0.1076(3) 0.0523(10) Uani d . 1
C C7 0.8943(5) 1.1897(4) 0.1915(3) 0.0584(11) Uani d . 1
H H7 0.9018 1.2636 0.2132 0.070 Uiso calc R 1
C C8 0.9459(4) 1.0583(4) 0.2454(3) 0.0492(9) Uani d . 1
C C9 0.7767(5) 1.3537(4) 0.0519(3) 0.0749(13) Uani d . 1
H H9A 0.7672 1.4213 0.0919 0.112 Uiso calc R 1
H H9B 0.6789 1.3739 0.0337 0.112 Uiso calc R 1
H H9C 0.8481 1.3564 -0.0053 0.112 Uiso calc R 1
C C10 1.0178(5) 1.0346(5) 0.3348(3) 0.0726(13) Uani d . 1
H H10A 1.0493 0.9387 0.3603 0.109 Uiso calc R 1
H H10B 0.9451 1.0909 0.3824 0.109 Uiso calc R 1
H H10C 1.1052 1.0592 0.3189 0.109 Uiso calc R 1
C C11 0.7591(4) 0.7613(3) 0.4062(3) 0.0423(9) Uani d . 1
C C12 0.9893(5) 0.6778(4) 0.4685(3) 0.0499(9) Uani d . 1
C C13 0.9068(5) 0.6885(4) 0.5642(3) 0.0590(11) Uani d . 1
H H13 0.9596 0.6616 0.6174 0.071 Uiso calc R 1
C C14 0.7540(5) 0.7371(4) 0.5777(3) 0.0593(11) Uani d . 1
H H14 0.7017 0.7442 0.6404 0.071 Uiso calc R 1
C C15 0.6711(4) 0.7778(4) 0.4986(3) 0.0486(9) Uani d . 1
C C16 0.5117(5) 0.8313(4) 0.5007(3) 0.0578(11) Uani d . 1
C C17 0.4541(5) 0.8647(4) 0.4146(3) 0.0638(12) Uani d . 1
H H17 0.3488 0.9014 0.4149 0.077 Uiso calc R 1
C C18 0.5506(5) 0.8449(4) 0.3259(3) 0.0548(10) Uani d . 1
C C19 0.4055(5) 0.8563(5) 0.5956(3) 0.0776(14) Uani d . 1
H H19A 0.3138 0.9365 0.5854 0.116 Uiso calc R 1
H H19B 0.4552 0.8713 0.6423 0.116 Uiso calc R 1
H H19C 0.3802 0.7769 0.6192 0.116 Uiso calc R 1
C C20 0.4863(5) 0.8810(5) 0.2316(3) 0.0796(14) Uani d . 1
H H20A 0.4401 0.9799 0.2175 0.119 Uiso calc R 1
H H20B 0.4107 0.8427 0.2367 0.119 Uiso calc R 1
H H20C 0.5670 0.8432 0.1804 0.119 Uiso calc R 1
C C21 0.5865(6) 0.7043(6) 0.8635(4) 0.1029(18) Uani d . 1
H H21A 0.5910 0.6461 0.9241 0.154 Uiso calc R 1
H H21B 0.5687 0.6620 0.8152 0.154 Uiso calc R 1
H H21C 0.5047 0.7932 0.8712 0.154 Uiso calc R 1
C C22 0.4434(6) 0.4976(5) 0.6469(5) 0.107(2) Uani d . 1
H H22A 0.5042 0.5342 0.5971 0.161 Uiso calc R 1
H H22B 0.4866 0.3982 0.6509 0.161 Uiso calc R 1
H H22C 0.4416 0.5256 0.7080 0.161 Uiso calc R 1

loop_
_atom_site_aniso_label
_atom_site_aniso_U_11
_atom_site_aniso_U_22
_atom_site_aniso_U_33
_atom_site_aniso_U_12
_atom_site_aniso_U_13
_atom_site_aniso_U_23
Co1 0.0519(3) 0.0477(3) 0.0353(3) -0.0186(2) -0.0107(2) -0.0001(2)
Cl1 0.0749(7) 0.0444(5) 0.0566(6) -0.0238(5) -0.0118(5) -0.0039(4)
Cl2 0.0498(6) 0.0887(8) 0.0553(6) -0.0175(6) -0.0085(5) 0.0021(6)
N1 0.0479(18) 0.0481(18) 0.0417(18) -0.0220(15) -0.0064(14) -0.0046(14)
N2 0.0510(19) 0.0451(17) 0.0352(17) -0.0225(15) -0.0070(14) -0.0027(13)
N3 0.100(3) 0.064(2) 0.056(2) -0.043(2) -0.032(2) 0.0022(17)
N4 0.0452(19) 0.0450(17) 0.0464(19) -0.0159(15) -0.0101(15) -0.0016(14)
N5 0.0458(19) 0.0458(17) 0.0383(17) -0.0171(15) -0.0091(14) -0.0001(13)
N6 0.053(2) 0.103(3) 0.051(2) -0.023(2) -0.0185(17) -0.004(2)
O1 0.066(2) 0.104(3) 0.074(2) -0.010(2) -0.0108(17) -0.037(2)
O2 0.066(2) 0.135(3) 0.067(2) -0.046(2) -0.0200(18) 0.017(2)
C1 0.042(2) 0.046(2) 0.040(2) -0.0202(17) 0.0012(16) -0.0053(17)
C2 0.053(2) 0.055(2) 0.041(2) -0.027(2) -0.0087(18) -0.0019(18)
C3 0.057(3) 0.067(3) 0.039(2) -0.023(2) -0.0149(18) -0.0002(19)
C4 0.057(3) 0.048(2) 0.047(2) -0.015(2) -0.0100(19) 0.0091(19)
C5 0.046(2) 0.046(2) 0.043(2) -0.0183(18) -0.0006(17) -0.0012(17)
C6 0.057(2) 0.043(2) 0.054(3) -0.0209(19) 0.002(2) -0.0043(18)
C7 0.067(3) 0.052(2) 0.062(3) -0.029(2) 0.003(2) -0.019(2)
C8 0.046(2) 0.057(2) 0.049(2) -0.0237(19) -0.0045(18) -0.0111(19)
C9 0.092(4) 0.047(2) 0.082(3) -0.028(2) -0.012(3) 0.003(2)
C10 0.078(3) 0.088(3) 0.067(3) -0.040(3) -0.017(2) -0.019(3)
C11 0.050(2) 0.0359(19) 0.042(2) -0.0175(17) -0.0092(17) -0.0023(16)
C12 0.059(3) 0.049(2) 0.044(2) -0.022(2) -0.0132(19) -0.0022(18)
C13 0.077(3) 0.062(3) 0.038(2) -0.025(2) -0.020(2) 0.0027(19)
C14 0.076(3) 0.059(3) 0.041(2) -0.027(2) -0.002(2) -0.0054(19)
C15 0.059(3) 0.043(2) 0.043(2) -0.0211(19) -0.0025(19) -0.0063(17)
C16 0.061(3) 0.052(2) 0.057(3) -0.024(2) 0.006(2) -0.011(2)
C17 0.043(2) 0.065(3) 0.077(3) -0.016(2) -0.003(2) -0.012(2)
C18 0.054(3) 0.053(2) 0.058(3) -0.020(2) -0.016(2) -0.0018(19)
C19 0.070(3) 0.082(3) 0.070(3) -0.029(3) 0.019(2) -0.015(3)
C20 0.066(3) 0.093(4) 0.076(3) -0.025(3) -0.033(3) 0.010(3)
C21 0.081(4) 0.111(5) 0.113(5) -0.030(3) -0.013(3) -0.024(4)
C22 0.083(4) 0.075(3) 0.168(6) -0.034(3) -0.036(4) 0.009(4)

loop_
_atom_type_symbol
_atom_type_description
_atom_type_scat_dispersion_real
_atom_type_scat_dispersion_imag
_atom_type_scat_source
C C 0.0033 0.0016 'International Tables Vol C Tables 4.2.6.8 and 6.1.1.4'
H H 0.0000 0.0000 'International Tables Vol C Tables 4.2.6.8 and 6.1.1.4'
N N 0.0061 0.0033 'International Tables Vol C Tables 4.2.6.8 and 6.1.1.4'
Co Co 0.3494 0.9721 'International Tables Vol C Tables 4.2.6.8 and 6.1.1.4'
Cl Cl 0.1484 0.1585 'International Tables Vol C Tables 4.2.6.8 and 6.1.1.4'
O O 0.0106 0.0060 'International Tables Vol C Tables 4.2.6.8 and 6.1.1.4'

loop_
_geom_angle_atom_site_label_1
_geom_angle_atom_site_label_2
_geom_angle_atom_site_label_3
_geom_angle
N5 Co1 N2 140.51(11)
N5 Co1 N1 94.22(11)
N2 Co1 N1 60.40(11)
N5 Co1 Cl2 100.61(9)
N2 Co1 Cl2 109.61(8)
N1 Co1 Cl2 92.55(8)
N5 Co1 Cl1 103.03(8)
N2 Co1 Cl1 97.99(8)
N1 Co1 Cl1 158.32(8)
Cl2 Co1 Cl1 96.99(4)
N5 Co1 N4 58.85(10)
N2 Co1 N4 88.79(10)
N1 Co1 N4 88.66(10)
Cl2 Co1 N4 159.45(8)
Cl1 Co1 N4 89.14(8)
C8 N1 C1 117.8(3)
C8 N1 Co1 152.4(3)
C1 N1 Co1 89.8(2)
C2 N2 C1 119.8(3)
C2 N2 Co1 141.9(3)
C1 N2 Co1 98.2(2)
C2 N3 H3A 120.0
C2 N3 H3B 120.0
H3A N3 H3B 120.0
C18 N4 C11 117.6(3)
C18 N4 Co1 154.6(3)
C11 N4 Co1 87.8(2)
C12 N5 C11 119.3(3)
C12 N5 Co1 139.0(3)
C11 N5 Co1 101.6(2)
C12 N6 H6A 120.0
C12 N6 H6B 120.0
H6A N6 H6B 120.0
C21 O1 H1 109.5
C22 O2 H2 109.5
N1 C1 N2 111.5(3)
N1 C1 C5 124.7(3)
N2 C1 C5 123.8(3)
N2 C2 N3 119.8(3)
N2 C2 C3 119.9(4)
N3 C2 C3 120.3(3)
C4 C3 C2 120.2(4)
C4 C3 H3 119.9
C2 C3 H3 119.9
C3 C4 C5 120.8(3)
C3 C4 H4 119.6
C5 C4 H4 119.6
C1 C5 C6 117.0(3)
C1 C5 C4 115.5(3)
C6 C5 C4 127.5(3)
C7 C6 C5 117.7(3)
C7 C6 C9 120.5(4)
C5 C6 C9 121.8(4)
C6 C7 C8 121.6(4)
C6 C7 H7 119.2
C8 C7 H7 119.2
N1 C8 C7 121.2(4)
N1 C8 C10 117.7(4)
C7 C8 C10 121.1(4)
C6 C9 H9A 109.5
C6 C9 H9B 109.5
H9A C9 H9B 109.5
C6 C9 H9C 109.5
H9A C9 H9C 109.5
H9B C9 H9C 109.5
C8 C10 H10A 109.5
C8 C10 H10B 109.5
H10A C10 H10B 109.5
C8 C10 H10C 109.5
H10A C10 H10C 109.5
H10B C10 H10C 109.5
N4 C11 N5 111.7(3)
N4 C11 C15 124.9(3)
N5 C11 C15 123.4(3)
N6 C12 N5 118.9(3)
N6 C12 C13 121.1(4)
N5 C12 C13 119.9(4)
C14 C13 C12 120.4(4)
C14 C13 H13 119.8
C12 C13 H13 119.8
C13 C14 C15 121.1(4)
C13 C14 H14 119.5
C15 C14 H14 119.5
C16 C15 C14 127.9(4)
C16 C15 C11 116.2(4)
C14 C15 C11 115.9(4)
C17 C16 C15 118.5(4)
C17 C16 C19 120.5(4)
C15 C16 C19 120.9(4)
C16 C17 C18 121.3(4)
C16 C17 H17 119.3
C18 C17 H17 119.3
N4 C18 C17 121.5(4)
N4 C18 C20 117.6(4)
C17 C18 C20 120.9(4)
C16 C19 H19A 109.5
C16 C19 H19B 109.5
H19A C19 H19B 109.5
C16 C19 H19C 109.5
H19A C19 H19C 109.5
H19B C19 H19C 109.5
C18 C20 H20A 109.5
C18 C20 H20B 109.5
H20A C20 H20B 109.5
C18 C20 H20C 109.5
H20A C20 H20C 109.5
H20B C20 H20C 109.5
O1 C21 H21A 109.5
O1 C21 H21B 109.5
H21A C21 H21B 109.5
O1 C21 H21C 109.5
H21A C21 H21C 109.5
H21B C21 H21C 109.5
O2 C22 H22A 109.5
O2 C22 H22B 109.5
H22A C22 H22B 109.5
O2 C22 H22C 109.5
H22A C22 H22C 109.5
H22B C22 H22C 109.5

loop_
_geom_bond_atom_site_label_1
_geom_bond_atom_site_label_2
_geom_bond_distance
Co1 N5 2.100(3)
Co1 N2 2.115(3)
Co1 N1 2.312(3)
Co1 Cl2 2.3508(13)
Co1 Cl1 2.3936(12)
Co1 N4 2.417(3)
N1 C8 1.321(5)
N1 C1 1.345(4)
N2 C2 1.325(4)
N2 C1 1.356(4)
N3 C2 1.329(5)
N3 H3A 0.8600
N3 H3B 0.8600
N4 C18 1.328(5)
N4 C11 1.346(4)
N5 C12 1.339(5)
N5 C11 1.356(4)
N6 C12 1.327(5)
N6 H6A 0.8600
N6 H6B 0.8600
O1 C21 1.391(6)
O1 H1 0.8200
O2 C22 1.379(5)
O2 H2 0.8200
C1 C5 1.403(5)
C2 C3 1.439(5)
C3 C4 1.341(5)
C3 H3 0.9300
C4 C5 1.425(5)
C4 H4 0.9300
C5 C6 1.403(5)
C6 C7 1.372(5)
C6 C9 1.507(5)
C7 C8 1.406(5)
C7 H7 0.9300
C8 C10 1.497(5)
C9 H9A 0.9600
C9 H9B 0.9600
C9 H9C 0.9600
C10 H10A 0.9600
C10 H10B 0.9600
C10 H10C 0.9600
C11 C15 1.409(5)
C12 C13 1.428(5)
C13 C14 1.339(6)
C13 H13 0.9300
C14 C15 1.408(5)
C14 H14 0.9300
C15 C16 1.406(5)
C16 C17 1.368(6)
C16 C19 1.513(5)
C17 C18 1.401(5)
C17 H17 0.9300
C18 C20 1.505(6)
C19 H19A 0.9600
C19 H19B 0.9600
C19 H19C 0.9600
C20 H20A 0.9600
C20 H20B 0.9600
C20 H20C 0.9600
C21 H21A 0.9600
C21 H21B 0.9600
C21 H21C 0.9600
C22 H22A 0.9600
C22 H22B 0.9600
C22 H22C 0.9600

loop_
_geom_hbond_atom_site_label_D
_geom_hbond_atom_site_label_H
_geom_hbond_atom_site_label_A
_geom_hbond_site_symmetry_A
_geom_hbond_distance_DH
_geom_hbond_distance_HA
_geom_hbond_distance_DA
_geom_hbond_angle_DHA
O2 H2 Cl1 2_666 0.82 2.35 3.162(4) 172.2
O1 H1 Cl1 2_766 0.82 2.44 3.194(4) 153.7
N6 H6B O2 1_655 0.86 2.06 2.918(4) 174.6
N6 H6A Cl2 . 0.86 2.45 3.269(4) 159.0
N3 H3B O1 1_554 0.86 2.09 2.947(4) 174.8
N3 H3A Cl1 . 0.86 2.51 3.309(3) 155.9
C22 H22B C17 2_666 0.96 2.91 3.789(7) 153.6
C22 H22B C18 2_666 0.96 2.71 3.575(6) 149.8
C4 H4 Cl2 2_775 0.93 2.85 3.705(4) 153.2
C7 H7 Cl1 1_565 0.93 2.87 3.757(4) 159.8
C13 H13 Cl1 2_766 0.93 2.88 3.733(4) 152.3

loop_
_geom_torsion_atom_site_label_1
_geom_torsion_atom_site_label_2
_geom_torsion_atom_site_label_3
_geom_torsion_atom_site_label_4
_geom_torsion
N5 Co1 N1 C8 32.8(5)
N2 Co1 N1 C8 -179.2(6)
Cl2 Co1 N1 C8 -68.0(5)
Cl1 Co1 N1 C8 175.7(4)
N4 Co1 N1 C8 91.4(5)
N5 Co1 N1 C1 -146.2(2)
N2 Co1 N1 C1 1.79(19)
Cl2 Co1 N1 C1 112.95(19)
Cl1 Co1 N1 C1 -3.3(3)
N4 Co1 N1 C1 -87.6(2)
N5 Co1 N2 C2 -121.2(4)
N1 Co1 N2 C2 -177.4(4)
Cl2 Co1 N2 C2 101.1(4)
Cl1 Co1 N2 C2 0.7(4)
N4 Co1 N2 C2 -88.3(4)
N5 Co1 N2 C1 54.4(3)
N1 Co1 N2 C1 -1.79(19)
Cl2 Co1 N2 C1 -83.3(2)
Cl1 Co1 N2 C1 176.32(19)
N4 Co1 N2 C1 87.4(2)
N5 Co1 N4 C18 178.9(6)
N2 Co1 N4 C18 22.7(6)
N1 Co1 N4 C18 83.1(6)
Cl2 Co1 N4 C18 176.8(5)
Cl1 Co1 N4 C18 -75.3(6)
N5 Co1 N4 C11 -0.21(19)
N2 Co1 N4 C11 -156.4(2)
N1 Co1 N4 C11 -96.0(2)
Cl2 Co1 N4 C11 -2.3(3)
Cl1 Co1 N4 C11 105.60(19)
N2 Co1 N5 C12 -138.9(3)
N1 Co1 N5 C12 -92.5(4)
Cl2 Co1 N5 C12 0.9(4)
Cl1 Co1 N5 C12 100.7(4)
N4 Co1 N5 C12 -178.4(4)
N2 Co1 N5 C11 39.7(3)
N1 Co1 N5 C11 86.1(2)
Cl2 Co1 N5 C11 179.49(19)
Cl1 Co1 N5 C11 -80.7(2)
N4 Co1 N5 C11 0.22(19)
C8 N1 C1 N2 177.9(3)
Co1 N1 C1 N2 -2.6(3)
C8 N1 C1 C5 -1.8(5)
Co1 N1 C1 C5 177.6(3)
C2 N2 C1 N1 179.8(3)
Co1 N2 C1 N1 2.9(3)
C2 N2 C1 C5 -0.5(5)
Co1 N2 C1 C5 -177.4(3)
C1 N2 C2 N3 -178.9(3)
Co1 N2 C2 N3 -3.9(6)
C1 N2 C2 C3 0.7(5)
Co1 N2 C2 C3 175.7(3)
N2 C2 C3 C4 -0.2(6)
N3 C2 C3 C4 179.3(4)
C2 C3 C4 C5 -0.4(6)
N1 C1 C5 C6 -0.3(5)
N2 C1 C5 C6 -180.0(3)
N1 C1 C5 C4 179.6(3)
N2 C1 C5 C4 -0.1(5)
C3 C4 C5 C1 0.6(5)
C3 C4 C5 C6 -179.6(4)
C1 C5 C6 C7 1.5(5)
C4 C5 C6 C7 -178.3(4)
C1 C5 C6 C9 -178.5(3)
C4 C5 C6 C9 1.7(6)
C5 C6 C7 C8 -0.8(6)
C9 C6 C7 C8 179.2(4)
C1 N1 C8 C7 2.6(5)
Co1 N1 C8 C7 -176.3(4)
C1 N1 C8 C10 -176.5(3)
Co1 N1 C8 C10 4.6(7)
C6 C7 C8 N1 -1.4(6)
C6 C7 C8 C10 177.7(4)
C18 N4 C11 N5 -179.3(3)
Co1 N4 C11 N5 0.3(3)
C18 N4 C11 C15 -1.1(5)
Co1 N4 C11 C15 178.5(3)
C12 N5 C11 N4 178.6(3)
Co1 N5 C11 N4 -0.4(3)
C12 N5 C11 C15 0.4(5)
Co1 N5 C11 C15 -178.6(3)
C11 N5 C12 N6 -178.3(3)
Co1 N5 C12 N6 0.1(6)
C11 N5 C12 C13 1.4(5)
Co1 N5 C12 C13 179.8(3)
N6 C12 C13 C14 177.9(4)
N5 C12 C13 C14 -1.8(6)
C12 C13 C14 C15 0.4(6)
C13 C14 C15 C16 -179.6(4)
C13 C14 C15 C11 1.2(6)
N4 C11 C15 C16 1.0(5)
N5 C11 C15 C16 179.0(3)
N4 C11 C15 C14 -179.6(3)
N5 C11 C15 C14 -1.7(5)
C14 C15 C16 C17 179.9(4)
C11 C15 C16 C17 -0.9(5)
C14 C15 C16 C19 2.1(6)
C11 C15 C16 C19 -178.7(3)
C15 C16 C17 C18 0.9(6)
C19 C16 C17 C18 178.7(4)
C11 N4 C18 C17 0.9(5)
Co1 N4 C18 C17 -178.0(4)
C11 N4 C18 C20 -179.5(4)
Co1 N4 C18 C20 1.6(8)
C16 C17 C18 N4 -0.9(6)
C16 C17 C18 C20 179.5(4)
